data_7034278
loop_
_publ_author_name
'Chen, Lianfen'
'Kang, Jian'
'Cui, Hao'
'Wang, Yingxia'
'Liu, Lan'
'Zhang, Li'
'Su, Cheng-Yong'

_publ_section_title
;
 Homochiral coordination cages assembled from dinuclear paddlewheel nodes
 and enantiopure ditopic ligands: syntheses, structures and catalysis.
;
_journal_issue 27
_journal_name_full 'Dalton transactions (Cambridge, England : 2003)'
_journal_page_first 12180
_journal_page_last 12188
_journal_paper_doi 10.1039/c4dt03782k
_journal_volume 44
_journal_year 2015
_chemical_absolute_configuration rm
_chemical_formula_sum 'C103 H120 Cu4 N16 O33'
_chemical_formula_weight 2364.31
_chemical_name_systematic
; 
 ? 
;
_space_group_IT_number 154
_symmetry_cell_setting trigonal
_symmetry_space_group_name_Hall 'P 32 2"'
_symmetry_space_group_name_H-M 'P 32 2 1'
_atom_sites_solution_hydrogens geom
_atom_sites_solution_primary direct
_atom_sites_solution_secondary difmap
_audit_creation_method SHELXL-97
_audit_update_record
;
2015-01-26 deposited with the CCDC.
2015-02-19 downloaded from the CCDC.
;
_cell_angle_alpha 90.00
_cell_angle_beta 90.00
_cell_angle_gamma 120.00
_cell_formula_units_Z 3
_cell_length_a 16.74461(11)
_cell_length_b 16.74461(11)
_cell_length_c 34.2624(3)
_cell_measurement_reflns_used 43749
_cell_measurement_temperature 160.00(14)
_cell_measurement_theta_max 61.0750
_cell_measurement_theta_min 2.5620
_cell_volume 8319.52(11)
_computing_cell_refinement
;
CrysAlisPro, Agilent Technologies,
Version 1.171.36.32 (release 02-08-2013 CrysAlis171 .NET)
(compiled Aug  2 2013,16:46:58)
;
_computing_data_collection
;
CrysAlisPro, Agilent Technologies,
Version 1.171.36.32 (release 02-08-2013 CrysAlis171 .NET)
(compiled Aug  2 2013,16:46:58)
;
_computing_data_reduction
;
CrysAlisPro, Agilent Technologies,
Version 1.171.36.32 (release 02-08-2013 CrysAlis171 .NET)
(compiled Aug  2 2013,16:46:58)
;
_computing_structure_refinement 'SHELXL-97 (Sheldrick, 1997)'
_computing_structure_solution 'SHELXS-97 (Sheldrick, 1990)'
_diffrn_ambient_temperature 160.00(14)
_diffrn_detector_area_resol_mean 16.0855
_diffrn_measured_fraction_theta_full 0.998
_diffrn_measured_fraction_theta_max 0.998
_diffrn_measurement_device_type 'Xcalibur, Sapphire3, Gemini ultra'
_diffrn_measurement_method '\w scans'
_diffrn_radiation_monochromator mirror
_diffrn_radiation_source 'Enhance Ultra (Cu) X-ray Source'
_diffrn_radiation_type CuK\a
_diffrn_radiation_wavelength 1.54178
_diffrn_reflns_av_R_equivalents 0.0302
_diffrn_reflns_av_unetI/netI 0.0152
_diffrn_reflns_limit_h_max 18
_diffrn_reflns_limit_h_min -18
_diffrn_reflns_limit_k_max 19
_diffrn_reflns_limit_k_min -18
_diffrn_reflns_limit_l_max 38
_diffrn_reflns_limit_l_min -38
_diffrn_reflns_number 76532
_diffrn_reflns_theta_full 61.12
_diffrn_reflns_theta_max 61.12
_diffrn_reflns_theta_min 3.05
_exptl_absorpt_coefficient_mu 1.587
_exptl_absorpt_correction_T_max 0.8574
_exptl_absorpt_correction_T_min 0.7419
_exptl_absorpt_correction_type multi-scan
_exptl_crystal_colour blue
_exptl_crystal_density_diffrn 1.416
_exptl_crystal_density_method 'not measured'
_exptl_crystal_description block
_exptl_crystal_F_000 3690
_exptl_crystal_size_max 0.20
_exptl_crystal_size_mid 0.10
_exptl_crystal_size_min 0.10
_refine_diff_density_max 0.314
_refine_diff_density_min -0.287
_refine_diff_density_rms 0.038
_refine_ls_abs_structure_details 'Flack H D (1983), Acta Cryst. A39, 876-881'
_refine_ls_abs_structure_Flack -0.006(15)
_refine_ls_extinction_method none
_refine_ls_goodness_of_fit_ref 1.073
_refine_ls_hydrogen_treatment mixed
_refine_ls_matrix_type full
_refine_ls_number_parameters 720
_refine_ls_number_reflns 8491
_refine_ls_number_restraints 0
_refine_ls_restrained_S_all 1.073
_refine_ls_R_factor_all 0.0249
_refine_ls_R_factor_gt 0.0247
_refine_ls_shift/su_max 0.003
_refine_ls_shift/su_mean 0.000
_refine_ls_structure_factor_coef Fsqd
_refine_ls_weighting_details 'calc w=1/[\s^2^(Fo^2^)+(0.0322P)^2^+3.4312P] where P=(Fo^2^+2Fc^2^)/3'
_refine_ls_weighting_scheme calc
_refine_ls_wR_factor_gt 0.0643
_refine_ls_wR_factor_ref 0.0645
_reflns_number_gt 8420
_reflns_number_total 8491
_reflns_threshold_expression >2sigma(I)
_cod_data_source_file c4dt03782k2.cif
_cod_data_source_block 3
_cod_depositor_comments 'Adding full bibliography for 7034276--7034279.cif.'
_cod_original_cell_volume 8319.52(10)
_cod_database_code 7034278

loop_
_symmetry_equiv_pos_as_xyz
'x, y, z'
'-y, x-y, z+2/3'
'-x+y, -x, z+1/3'
'x-y, -y, -z+1/3'
'-x, -x+y, -z+2/3'
'y, x, -z'

loop_
_atom_site_label
_atom_site_type_symbol
_atom_site_fract_x
_atom_site_fract_y
_atom_site_fract_z
_atom_site_U_iso_or_equiv
_atom_site_adp_type
_atom_site_occupancy
_atom_site_symmetry_multiplicity
_atom_site_calc_flag
_atom_site_refinement_flags
_atom_site_disorder_assembly
_atom_site_disorder_group
Cu1 Cu 0.04839(2) -0.35336(2) 0.633667(8) 0.02971(8) Uani 1 1 d . . .
Cu2 Cu 0.13436(2) -0.18023(2) 0.650289(8) 0.02541(8) Uani 1 1 d . . .
O1 O 0.16346(11) -0.32581(11) 0.60714(4) 0.0338(4) Uani 1 1 d . . .
O2 O 0.23419(10) -0.17355(10) 0.61913(4) 0.0286(3) Uani 1 1 d . . .
O3 O 0.35393(11) -0.25047(10) 0.66275(4) 0.0331(4) Uani 1 1 d . . .
O4 O 0.47004(12) -0.05170(12) 0.56034(4) 0.0412(4) Uani 1 1 d . . .
O5 O -0.12992(14) -0.15462(14) 0.75336(4) 0.0503(5) Uani 1 1 d . . .
O6 O -0.15479(12) -0.23154(14) 0.62483(5) 0.0466(4) Uani 1 1 d . . .
O7 O 0.02818(10) -0.19679(11) 0.68009(4) 0.0312(3) Uani 1 1 d . . .
O8 O -0.04985(11) -0.34558(11) 0.66234(5) 0.0381(4) Uani 1 1 d . . .
O9 O 0.01005(11) -0.31550(11) 0.58609(4) 0.0351(4) Uani 1 1 d . . .
O10 O 0.07750(10) -0.16636(10) 0.60340(4) 0.0298(3) Uani 1 1 d . . .
O11 O 0.00575(12) -0.03145(12) 0.54069(5) 0.0376(4) Uani 1 1 d . . .
O12 O 0.16925(11) -0.17679(11) 0.52046(4) 0.0349(4) Uani 1 1 d . . .
O13 O 0.34092(12) 0.31195(12) 0.56327(5) 0.0413(4) Uani 1 1 d . . .
O14 O 0.50434(11) 0.16364(11) 0.54873(5) 0.0383(4) Uani 1 1 d . . .
O15 O 0.46436(11) 0.36335(11) 0.64970(4) 0.0355(4) Uani 1 1 d . . .
O16 O 0.39225(10) 0.21114(10) 0.63708(4) 0.0305(3) Uani 1 1 d . . .
N1 N 0.06723(12) -0.12461(12) 0.52831(5) 0.0273(4) Uani 1 1 d . . .
N2 N 0.43880(13) 0.25343(13) 0.56079(5) 0.0281(4) Uani 1 1 d . . .
N3 N 0.39725(12) -0.16552(12) 0.60621(5) 0.0241(4) Uani 1 1 d . . .
N4 N -0.14015(13) -0.20944(15) 0.69116(5) 0.0354(5) Uani 1 1 d . . .
N5 N -0.04286(14) -0.49985(14) 0.62753(6) 0.0374(5) Uani 1 1 d . . .
C23 C 0.23037(15) -0.24488(15) 0.60522(6) 0.0264(5) Uani 1 1 d . . .
C35 C -0.07088(17) -0.02276(19) 0.63021(6) 0.0357(5) Uani 1 1 d . . .
H35 H -0.0762 -0.0403 0.6020 0.043 Uiso 1 1 calc R . .
C34 C 0.01638(16) -0.01166(17) 0.64798(6) 0.0330(5) Uani 1 1 d . . .
H34 H 0.0596 -0.0207 0.6335 0.040 Uiso 1 1 calc R . .
C24 C 0.31725(14) -0.22842(15) 0.58273(6) 0.0258(4) Uani 1 1 d . . .
H24 H 0.3198 -0.1954 0.5580 0.031 Uiso 1 1 calc R . .
C25 C 0.31863(17) -0.31622(16) 0.57129(6) 0.0345(5) Uani 1 1 d . . .
H25 H 0.2985 -0.3586 0.5943 0.041 Uiso 1 1 calc R . .
C26 C 0.25138(19) -0.36478(19) 0.53772(7) 0.0467(6) Uani 1 1 d . . .
H26A H 0.1909 -0.3728 0.5444 0.070 Uiso 1 1 calc R . .
H26B H 0.2455 -0.4253 0.5333 0.070 Uiso 1 1 calc R . .
H26C H 0.2746 -0.3274 0.5140 0.070 Uiso 1 1 calc R . .
C27 C 0.4141(2) -0.2954(2) 0.55942(9) 0.0556(8) Uani 1 1 d . . .
H27A H 0.4364 -0.2508 0.5379 0.083 Uiso 1 1 calc R . .
H27B H 0.4118 -0.3524 0.5509 0.083 Uiso 1 1 calc R . .
H27C H 0.4560 -0.2695 0.5817 0.083 Uiso 1 1 calc R . .
C31 C 0.46624(15) -0.08062(15) 0.59304(6) 0.0281(5) Uani 1 1 d . . .
C28 C 0.40828(15) -0.18187(15) 0.64513(6) 0.0264(5) Uani 1 1 d . . .
C29 C 0.49591(15) -0.10054(15) 0.66042(6) 0.0271(5) Uani 1 1 d . . .
H29 H 0.5417 -0.1196 0.6679 0.033 Uiso 1 1 calc R . .
C30 C 0.53229(14) -0.03166(15) 0.62643(6) 0.0276(5) Uani 1 1 d . . .
H30 H 0.5963 -0.0165 0.6192 0.033 Uiso 1 1 calc R . .
C32 C 0.53026(15) 0.05692(14) 0.63762(6) 0.0267(5) Uani 1 1 d . . .
H32 H 0.5488 0.1008 0.6152 0.032 Uiso 1 1 calc R . .
C33 C 0.43490(15) 0.02912(15) 0.65174(6) 0.0257(4) Uani 1 1 d . . .
H33 H 0.3983 0.0515 0.6402 0.031 Uiso 1 1 calc R . .
C36 C -0.15213(17) -0.0972(2) 0.65421(6) 0.0387(6) Uani 1 1 d . . .
H36 H -0.2122 -0.1064 0.6441 0.046 Uiso 1 1 calc R . .
C39 C -0.15058(15) -0.18604(19) 0.65327(7) 0.0375(6) Uani 1 1 d . . .
C37 C -0.13982(16) -0.06923(19) 0.69765(6) 0.0383(6) Uani 1 1 d . . .
H37 H -0.1931 -0.0633 0.7071 0.046 Uiso 1 1 calc R . .
C38 C -0.13628(16) -0.14613(19) 0.71849(6) 0.0381(6) Uani 1 1 d . . .
C40 C -0.12729(16) -0.28665(18) 0.70113(7) 0.0379(6) Uani 1 1 d . . .
H40 H -0.1110 -0.2800 0.7295 0.046 Uiso 1 1 calc R . .
C41 C -0.21425(19) -0.3819(2) 0.69631(9) 0.0583(8) Uani 1 1 d . . .
H41 H -0.2224 -0.3986 0.6680 0.070 Uiso 1 1 calc R . .
C43 C -0.2033(3) -0.4533(3) 0.71841(12) 0.0900(13) Uani 1 1 d . . .
H43A H -0.1464 -0.4515 0.7101 0.135 Uiso 1 1 calc R . .
H43B H -0.2561 -0.5145 0.7131 0.135 Uiso 1 1 calc R . .
H43C H -0.2002 -0.4405 0.7464 0.135 Uiso 1 1 calc R . .
C42 C -0.2997(2) -0.3791(3) 0.71068(14) 0.0936(14) Uani 1 1 d . . .
H42A H -0.2877 -0.3513 0.7367 0.140 Uiso 1 1 calc R . .
H42B H -0.3524 -0.4420 0.7118 0.140 Uiso 1 1 calc R . .
H42C H -0.3135 -0.3422 0.6926 0.140 Uiso 1 1 calc R . .
C20 C -0.04256(15) -0.27594(16) 0.67894(6) 0.0315(5) Uani 1 1 d . . .
C1 C 0.02983(15) -0.23355(15) 0.58103(6) 0.0287(5) Uani 1 1 d . . .
C2 C -0.00787(15) -0.20921(16) 0.54476(6) 0.0312(5) Uani 1 1 d . . .
H2 H -0.0554 -0.1942 0.5542 0.037 Uiso 1 1 calc R . .
C4 C -0.14991(19) -0.3601(2) 0.52956(9) 0.0576(8) Uani 1 1 d . . .
H4A H -0.1425 -0.3829 0.5549 0.086 Uiso 1 1 calc R . .
H4B H -0.1780 -0.4114 0.5110 0.086 Uiso 1 1 calc R . .
H4C H -0.1897 -0.3331 0.5326 0.086 Uiso 1 1 calc R . .
C3 C -0.05540(17) -0.28668(18) 0.51433(7) 0.0404(6) Uani 1 1 d . . .
H3 H -0.0166 -0.3159 0.5102 0.048 Uiso 1 1 calc R . .
C5 C -0.0659(2) -0.2485(2) 0.47538(8) 0.0622(9) Uani 1 1 d . . .
H5A H -0.1002 -0.2159 0.4794 0.093 Uiso 1 1 calc R . .
H5B H -0.0994 -0.2994 0.4570 0.093 Uiso 1 1 calc R . .
H5C H -0.0047 -0.2056 0.4648 0.093 Uiso 1 1 calc R . .
C6 C 0.15126(15) -0.11538(16) 0.51762(6) 0.0270(5) Uani 1 1 d . . .
C7 C 0.06804(16) -0.04121(16) 0.52817(6) 0.0290(5) Uani 1 1 d . . .
C8 C 0.21426(16) -0.01729(15) 0.50437(6) 0.0285(5) Uani 1 1 d . . .
H8 H 0.2301 -0.0156 0.4761 0.034 Uiso 1 1 calc R . .
C9 C 0.15824(15) 0.03166(15) 0.51114(6) 0.0281(5) Uani 1 1 d . . .
H9 H 0.1476 0.0548 0.4859 0.034 Uiso 1 1 calc R . .
C10 C 0.21011(16) 0.11223(16) 0.54009(6) 0.0289(5) Uani 1 1 d . . .
H10 H 0.1741 0.1437 0.5459 0.035 Uiso 1 1 calc R . .
C11 C 0.22724(15) 0.07260(15) 0.57654(6) 0.0278(5) Uani 1 1 d . . .
H11 H 0.2063 0.0788 0.6015 0.033 Uiso 1 1 calc R . .
C12 C 0.27336(15) 0.02881(15) 0.57119(6) 0.0273(5) Uani 1 1 d . . .
H12 H 0.2872 0.0000 0.5919 0.033 Uiso 1 1 calc R . .
C13 C 0.30241(15) 0.02801(15) 0.52957(6) 0.0276(5) Uani 1 1 d . . .
H13 H 0.3377 -0.0054 0.5272 0.033 Uiso 1 1 calc R . .
C14 C 0.36114(15) 0.13007(15) 0.51652(6) 0.0284(5) Uani 1 1 d . . .
H14 H 0.3810 0.1338 0.4887 0.034 Uiso 1 1 calc R . .
C15 C 0.30504(16) 0.17983(15) 0.52190(6) 0.0295(5) Uani 1 1 d . . .
H15 H 0.2974 0.2046 0.4965 0.035 Uiso 1 1 calc R . .
C16 C 0.36047(16) 0.25714(15) 0.55026(6) 0.0307(5) Uani 1 1 d . . .
C17 C 0.44385(15) 0.18158(15) 0.54286(6) 0.0292(5) Uani 1 1 d . . .
C18 C 0.50321(16) 0.31126(15) 0.59118(6) 0.0299(5) Uani 1 1 d . . .
H18 H 0.5466 0.2874 0.5956 0.036 Uiso 1 1 calc R . .
C22 C 0.44838(16) 0.29448(16) 0.62929(6) 0.0290(5) Uani 1 1 d . . .
C19 C 0.56280(17) 0.41323(17) 0.57971(6) 0.0385(6) Uani 1 1 d . . .
H19 H 0.5264 0.4450 0.5839 0.046 Uiso 1 1 calc R . .
C21 C 0.6489(2) 0.4587(2) 0.60563(8) 0.0552(7) Uani 1 1 d . . .
H21A H 0.6303 0.4523 0.6331 0.083 Uiso 1 1 calc R . .
H21B H 0.6860 0.5242 0.5990 0.083 Uiso 1 1 calc R . .
H21C H 0.6855 0.4285 0.6014 0.083 Uiso 1 1 calc R . .
C1A C 0.5919(2) 0.4233(2) 0.53680(8) 0.0580(8) Uani 1 1 d . . .
H1AA H 0.6225 0.3875 0.5319 0.087 Uiso 1 1 calc R . .
H1AB H 0.6345 0.4884 0.5310 0.087 Uiso 1 1 calc R . .
H1AC H 0.5372 0.4005 0.5201 0.087 Uiso 1 1 calc R . .
C46 C -0.10857(19) -0.56722(18) 0.63204(8) 0.0418(6) Uani 1 1 d . . .
C47 C -0.1939(3) -0.6537(2) 0.63708(13) 0.0846(12) Uani 1 1 d . . .
H47A H -0.2298 -0.6694 0.6129 0.127 Uiso 1 1 calc R . .
H47B H -0.2296 -0.6477 0.6584 0.127 Uiso 1 1 calc R . .
H47C H -0.1800 -0.7026 0.6434 0.127 Uiso 1 1 calc R . .
N7 N 0.3846(3) -0.1817(3) 0.46193(11) 0.1035(12) Uani 1 1 d . . .
C49 C 0.4324(2) -0.1034(3) 0.46553(9) 0.0670(9) Uani 1 1 d . . .
C48 C 0.4940(2) -0.0060(2) 0.46853(8) 0.0567(7) Uani 1 1 d . . .
H48A H 0.4739 0.0263 0.4507 0.085 Uiso 1 1 calc R . .
H48B H 0.5565 0.0083 0.4616 0.085 Uiso 1 1 calc R . .
H48C H 0.4936 0.0141 0.4954 0.085 Uiso 1 1 calc R . .
N8 N -0.3837(3) -0.2052(3) 0.62226(12) 0.1025(12) Uani 1 1 d . A .
C45 C -0.3748(3) -0.2585(3) 0.60479(15) 0.0938(13) Uani 1 1 d . . .
C44 C -0.3610(5) -0.3193(5) 0.5816(3) 0.102(4) Uani 0.50 1 d P A 2
H44A H -0.3996 -0.3350 0.5582 0.154 Uiso 1 1 calc R . .
H44B H -0.3778 -0.3755 0.5965 0.154 Uiso 1 1 calc R . .
H44C H -0.2960 -0.2899 0.5740 0.154 Uiso 1 1 calc R . .
N6 N 0.3526(2) 0.2092(3) 0.93413(12) 0.1203(16) Uani 1 1 d . . .
C51 C 0.3999(2) 0.2546(2) 0.90982(10) 0.0620(8) Uani 1 1 d . . .
C50 C 0.4616(2) 0.31464(19) 0.88081(8) 0.0495(7) Uani 1 1 d . . .
H50A H 0.4427 0.2852 0.8551 0.074 Uiso 1 1 calc R . .
H50B H 0.5243 0.3276 0.8866 0.074 Uiso 1 1 calc R . .
H50C H 0.4602 0.3725 0.8807 0.074 Uiso 1 1 calc R . .
O17 O 0.22097(17) 0.0000 0.6667 0.0570(7) Uani 1 2 d S . .

loop_
_atom_site_aniso_label
_atom_site_aniso_U_11
_atom_site_aniso_U_22
_atom_site_aniso_U_33
_atom_site_aniso_U_23
_atom_site_aniso_U_13
_atom_site_aniso_U_12
Cu1 0.02809(17) 0.02595(16) 0.02598(15) 0.00145(12) -0.00114(13) 0.00669(14)
Cu2 0.02409(16) 0.02699(16) 0.02259(14) 0.00148(12) -0.00059(12) 0.01085(13)
O1 0.0302(8) 0.0296(9) 0.0319(8) 0.0008(6) -0.0011(6) 0.0078(7)
O2 0.0278(8) 0.0298(8) 0.0265(7) 0.0025(6) 0.0015(6) 0.0131(7)
O3 0.0410(9) 0.0264(8) 0.0290(8) 0.0054(7) 0.0007(7) 0.0148(7)
O4 0.0460(10) 0.0351(9) 0.0242(8) 0.0018(7) 0.0015(7) 0.0066(8)
O5 0.0558(12) 0.0667(13) 0.0209(8) 0.0045(8) 0.0049(8) 0.0250(10)
O6 0.0463(10) 0.0623(12) 0.0264(8) -0.0054(8) -0.0029(7) 0.0235(9)
O7 0.0258(8) 0.0368(9) 0.0265(7) -0.0002(6) -0.0003(6) 0.0124(7)
O8 0.0325(9) 0.0362(9) 0.0358(8) 0.0019(7) 0.0022(7) 0.0097(7)
O9 0.0369(9) 0.0303(9) 0.0304(8) 0.0009(7) -0.0025(7) 0.0110(7)
O10 0.0289(8) 0.0333(8) 0.0243(7) 0.0002(6) -0.0017(6) 0.0135(7)
O11 0.0367(9) 0.0495(10) 0.0351(8) 0.0040(7) 0.0030(7) 0.0279(8)
O12 0.0364(8) 0.0337(9) 0.0379(8) -0.0046(7) -0.0006(7) 0.0199(8)
O13 0.0492(10) 0.0389(9) 0.0461(9) -0.0048(8) -0.0033(8) 0.0297(9)
O14 0.0314(9) 0.0400(9) 0.0479(10) -0.0036(7) 0.0030(7) 0.0211(8)
O15 0.0465(9) 0.0324(9) 0.0296(8) 0.0018(7) 0.0042(7) 0.0212(8)
O16 0.0346(8) 0.0313(9) 0.0268(7) 0.0038(6) 0.0049(6) 0.0174(7)
N1 0.0285(10) 0.0351(10) 0.0197(8) -0.0004(7) -0.0034(7) 0.0170(8)
N2 0.0322(10) 0.0300(10) 0.0235(8) 0.0032(7) 0.0036(7) 0.0166(8)
N3 0.0256(9) 0.0250(9) 0.0216(8) -0.0017(7) -0.0012(7) 0.0126(8)
N4 0.0253(10) 0.0548(13) 0.0225(9) 0.0019(9) 0.0013(7) 0.0173(10)
N5 0.0327(11) 0.0284(11) 0.0424(11) 0.0006(8) -0.0023(9) 0.0087(10)
C23 0.0284(11) 0.0275(12) 0.0206(10) 0.0014(9) -0.0035(8) 0.0120(10)
C35 0.0376(13) 0.0599(16) 0.0178(11) -0.0003(10) -0.0018(9) 0.0305(12)
C34 0.0282(12) 0.0459(14) 0.0299(10) 0.0053(10) 0.0076(9) 0.0223(11)
C24 0.0265(11) 0.0242(11) 0.0224(10) -0.0003(8) -0.0016(8) 0.0093(9)
C25 0.0442(13) 0.0301(12) 0.0283(11) -0.0032(9) -0.0017(10) 0.0179(11)
C26 0.0445(15) 0.0435(15) 0.0395(14) -0.0164(12) -0.0053(11) 0.0125(12)
C27 0.0555(18) 0.0618(19) 0.0635(18) -0.0335(15) -0.0164(14) 0.0399(16)
C31 0.0289(11) 0.0269(11) 0.0273(11) -0.0023(9) 0.0035(9) 0.0129(10)
C28 0.0327(12) 0.0270(12) 0.0248(10) -0.0023(9) -0.0012(9) 0.0190(10)
C29 0.0293(11) 0.0280(11) 0.0283(11) -0.0050(9) -0.0062(9) 0.0175(9)
C30 0.0229(10) 0.0313(12) 0.0266(10) -0.0053(9) 0.0017(8) 0.0120(9)
C32 0.0277(11) 0.0258(11) 0.0222(10) -0.0009(8) 0.0009(9) 0.0101(9)
C33 0.0264(11) 0.0265(11) 0.0253(10) -0.0058(8) -0.0062(8) 0.0140(9)
C36 0.0274(12) 0.0659(17) 0.0258(12) -0.0015(11) -0.0037(9) 0.0255(12)
C39 0.0225(11) 0.0588(16) 0.0265(12) 0.0009(11) -0.0015(9) 0.0169(11)
C37 0.0312(12) 0.0650(17) 0.0248(11) -0.0009(11) 0.0050(9) 0.0285(12)
C38 0.0248(12) 0.0555(16) 0.0270(13) 0.0030(11) 0.0061(9) 0.0150(11)
C40 0.0275(12) 0.0496(15) 0.0280(11) 0.0063(10) 0.0047(9) 0.0128(11)
C41 0.0354(14) 0.0542(18) 0.0601(17) 0.0044(15) 0.0127(13) 0.0036(14)
C43 0.080(3) 0.058(2) 0.099(3) 0.029(2) 0.040(2) 0.010(2)
C42 0.0302(17) 0.091(3) 0.124(3) 0.003(3) 0.0259(19) 0.0041(18)
C20 0.0289(12) 0.0388(14) 0.0212(10) 0.0049(10) -0.0006(9) 0.0127(11)
C1 0.0257(11) 0.0336(13) 0.0249(10) 0.0040(9) 0.0038(9) 0.0133(10)
C2 0.0274(12) 0.0349(12) 0.0274(11) 0.0004(9) -0.0025(9) 0.0126(10)
C4 0.0360(14) 0.0540(17) 0.0606(17) -0.0066(14) -0.0118(13) 0.0058(13)
C3 0.0356(13) 0.0445(14) 0.0340(12) -0.0068(11) -0.0081(10) 0.0148(12)
C5 0.067(2) 0.065(2) 0.0364(14) -0.0072(14) -0.0229(14) 0.0191(16)
C6 0.0289(12) 0.0335(12) 0.0198(10) -0.0048(8) -0.0041(8) 0.0165(10)
C7 0.0342(12) 0.0416(13) 0.0162(10) 0.0014(9) -0.0052(9) 0.0226(11)
C8 0.0334(12) 0.0345(12) 0.0195(10) -0.0003(8) 0.0008(9) 0.0184(10)
C9 0.0344(12) 0.0353(12) 0.0192(10) 0.0030(9) -0.0028(9) 0.0209(10)
C10 0.0338(12) 0.0359(12) 0.0249(10) 0.0018(9) 0.0005(9) 0.0233(10)
C11 0.0293(11) 0.0347(12) 0.0176(10) -0.0001(9) 0.0004(8) 0.0146(10)
C12 0.0277(11) 0.0310(11) 0.0217(10) 0.0055(9) -0.0006(9) 0.0135(10)
C13 0.0294(11) 0.0310(12) 0.0269(11) 0.0018(9) 0.0018(9) 0.0184(10)
C14 0.0339(12) 0.0323(12) 0.0214(10) 0.0030(9) 0.0064(9) 0.0183(10)
C15 0.0363(12) 0.0334(11) 0.0235(10) 0.0049(9) -0.0006(9) 0.0210(10)
C16 0.0396(13) 0.0310(11) 0.0281(11) 0.0072(9) 0.0048(10) 0.0226(11)
C17 0.0288(12) 0.0284(11) 0.0290(11) 0.0066(9) 0.0105(9) 0.0133(10)
C18 0.0311(12) 0.0293(12) 0.0278(11) 0.0006(9) 0.0043(9) 0.0140(10)
C22 0.0337(12) 0.0320(13) 0.0258(11) 0.0016(10) 0.0000(9) 0.0199(10)
C19 0.0419(14) 0.0322(13) 0.0328(12) 0.0025(10) 0.0061(10) 0.0121(11)
C21 0.0441(15) 0.0481(17) 0.0523(16) -0.0012(13) -0.0008(13) 0.0072(14)
C1A 0.0612(18) 0.0443(16) 0.0413(15) 0.0076(13) 0.0186(13) 0.0059(14)
C46 0.0372(15) 0.0345(14) 0.0523(15) 0.0024(11) 0.0026(11) 0.0169(13)
C47 0.050(2) 0.0499(19) 0.121(3) 0.022(2) 0.011(2) 0.0008(16)
N7 0.087(2) 0.084(3) 0.102(3) 0.026(2) 0.009(2) 0.015(2)
C49 0.0534(19) 0.072(2) 0.0528(18) 0.0222(16) 0.0080(15) 0.0146(18)
C48 0.0582(18) 0.068(2) 0.0361(14) 0.0046(13) 0.0049(13) 0.0261(16)
N8 0.072(2) 0.127(3) 0.107(3) -0.039(3) -0.017(2) 0.049(2)
C45 0.063(2) 0.097(3) 0.116(4) -0.025(3) -0.035(2) 0.036(2)
C44 0.077(5) 0.083(5) 0.181(9) -0.085(6) -0.074(6) 0.065(5)
N6 0.057(2) 0.147(4) 0.117(3) 0.045(3) 0.034(2) 0.021(2)
C51 0.0356(15) 0.062(2) 0.072(2) -0.0022(16) 0.0014(15) 0.0123(15)
C50 0.0504(16) 0.0427(15) 0.0453(14) -0.0087(12) -0.0001(13) 0.0158(13)
O17 0.0520(10) 0.096(2) 0.0378(13) 0.0245(14) 0.0122(7) 0.0478(11)

loop_
_atom_type_symbol
_atom_type_description
_atom_type_scat_dispersion_real
_atom_type_scat_dispersion_imag
_atom_type_scat_source
C C 0.0181 0.0091 'International Tables Vol C Tables 4.2.6.8 and 6.1.1.4'
H H 0.0000 0.0000 'International Tables Vol C Tables 4.2.6.8 and 6.1.1.4'
N N 0.0311 0.0180 'International Tables Vol C Tables 4.2.6.8 and 6.1.1.4'
O O 0.0492 0.0322 'International Tables Vol C Tables 4.2.6.8 and 6.1.1.4'
Cu Cu -1.9646 0.5888 'International Tables Vol C Tables 4.2.6.8 and 6.1.1.4'

loop_
_geom_angle_atom_site_label_1
_geom_angle_atom_site_label_2
_geom_angle_atom_site_label_3
_geom_angle
_geom_angle_site_symmetry_1
_geom_angle_site_symmetry_3
O1 Cu1 O15 89.67(6) . 4_556
O1 Cu1 O9 88.90(7) . .
O15 Cu1 O9 167.99(7) 4_556 .
O1 Cu1 O8 164.91(7) . .
O15 Cu1 O8 89.77(7) 4_556 .
O9 Cu1 O8 88.52(7) . .
O1 Cu1 N5 106.02(7) . .
O15 Cu1 N5 94.63(7) 4_556 .
O9 Cu1 N5 97.23(7) . .
O8 Cu1 N5 89.06(7) . .
O1 Cu1 Cu2 84.69(5) . .
O15 Cu1 Cu2 83.19(5) 4_556 .
O9 Cu1 Cu2 84.80(5) . .
O8 Cu1 Cu2 80.27(5) . .
N5 Cu1 Cu2 169.10(6) . .
O2 Cu2 O10 89.87(6) . .
O2 Cu2 O16 90.64(6) . 4_556
O10 Cu2 O16 172.60(7) . 4_556
O2 Cu2 O7 175.51(7) . .
O10 Cu2 O7 89.05(6) . .
O16 Cu2 O7 89.88(6) 4_556 .
O2 Cu2 Cu1 85.62(5) . .
O10 Cu2 Cu1 85.41(5) . .
O16 Cu2 Cu1 87.26(5) 4_556 .
O7 Cu2 Cu1 89.94(5) . .
C23 O1 Cu1 121.23(15) . .
C23 O2 Cu2 121.39(14) . .
C20 O7 Cu2 116.39(15) . .
C20 O8 Cu1 126.37(15) . .
C1 O9 Cu1 121.14(14) . .
C1 O10 Cu2 121.73(14) . .
C22 O15 Cu1 123.03(15) . 4_556
C22 O16 Cu2 119.75(14) . 4_556
C6 N1 C7 112.81(19) . .
C6 N1 C2 123.04(18) . .
C7 N1 C2 123.24(19) . .
C16 N2 C17 112.99(18) . .
C16 N2 C18 123.66(18) . .
C17 N2 C18 122.92(19) . .
C31 N3 C28 112.93(17) . .
C31 N3 C24 123.59(16) . .
C28 N3 C24 123.31(17) . .
C38 N4 C39 112.2(2) . .
C38 N4 C40 123.26(19) . .
C39 N4 C40 124.4(2) . .
C46 N5 Cu1 155.4(2) . .
O1 C23 O2 126.8(2) . .
O1 C23 C24 118.12(19) . .
O2 C23 C24 115.06(18) . .
C34 C35 C36 107.06(18) . .
C34 C35 C37 107.9(2) . 4_556
C36 C35 C37 107.52(19) . 4_556
C34 C35 H35 111.4 . .
C36 C35 H35 111.4 . .
C37 C35 H35 111.4 4_556 .
C34 C34 C35 114.71(12) 4_556 .
C34 C34 H34 122.6 4_556 .
C35 C34 H34 122.6 . .
N3 C24 C25 112.56(18) . .
N3 C24 C23 107.20(16) . .
C25 C24 C23 114.89(18) . .
N3 C24 H24 107.3 . .
C25 C24 H24 107.3 . .
C23 C24 H24 107.3 . .
C27 C25 C26 109.5(2) . .
C27 C25 C24 111.7(2) . .
C26 C25 C24 110.0(2) . .
C27 C25 H25 108.6 . .
C26 C25 H25 108.6 . .
C24 C25 H25 108.6 . .
C25 C26 H26A 109.5 . .
C25 C26 H26B 109.5 . .
H26A C26 H26B 109.5 . .
C25 C26 H26C 109.5 . .
H26A C26 H26C 109.5 . .
H26B C26 H26C 109.5 . .
C25 C27 H27A 109.5 . .
C25 C27 H27B 109.5 . .
H27A C27 H27B 109.5 . .
C25 C27 H27C 109.5 . .
H27A C27 H27C 109.5 . .
H27B C27 H27C 109.5 . .
O4 C31 N3 124.3(2) . .
O4 C31 C30 127.2(2) . .
N3 C31 C30 108.53(17) . .
O3 C28 N3 123.6(2) . .
O3 C28 C29 127.78(19) . .
N3 C28 C29 108.62(18) . .
C28 C29 C30 104.83(16) . .
C28 C29 C32 109.80(18) . 4_556
C30 C29 C32 109.63(17) . 4_556
C28 C29 H29 110.8 . .
C30 C29 H29 110.8 . .
C32 C29 H29 110.8 4_556 .
C31 C30 C29 104.96(17) . .
C31 C30 C32 110.20(17) . .
C29 C30 C32 109.96(17) . .
C31 C30 H30 110.5 . .
C29 C30 H30 110.5 . .
C32 C30 H30 110.5 . .
C33 C32 C30 108.17(17) . .
C33 C32 C29 107.01(16) . 4_556
C30 C32 C29 106.91(17) . 4_556
C33 C32 H32 111.5 . .
C30 C32 H32 111.5 . .
C29 C32 H32 111.5 4_556 .
C33 C33 C32 114.79(12) 4_556 .
C33 C33 H33 122.6 4_556 .
C32 C33 H33 122.6 . .
C39 C36 C37 104.8(2) . .
C39 C36 C35 110.08(19) . .
C37 C36 C35 109.8(2) . .
C39 C36 H36 110.7 . .
C37 C36 H36 110.7 . .
C35 C36 H36 110.7 . .
O6 C39 N4 123.1(3) . .
O6 C39 C36 127.8(2) . .
N4 C39 C36 109.0(2) . .
C38 C37 C36 104.8(2) . .
C38 C37 C35 110.55(19) . 4_556
C36 C37 C35 109.51(19) . 4_556
C38 C37 H37 110.6 . .
C36 C37 H37 110.6 . .
C35 C37 H37 110.6 4_556 .
O5 C38 N4 123.1(2) . .
O5 C38 C37 127.8(2) . .
N4 C38 C37 109.09(19) . .
N4 C40 C41 114.3(2) . .
N4 C40 C20 108.56(18) . .
C41 C40 C20 114.0(2) . .
N4 C40 H40 106.4 . .
C41 C40 H40 106.4 . .
C20 C40 H40 106.4 . .
C43 C41 C42 110.4(3) . .
C43 C41 C40 110.0(3) . .
C42 C41 C40 110.3(3) . .
C43 C41 H41 108.7 . .
C42 C41 H41 108.7 . .
C40 C41 H41 108.7 . .
C41 C43 H43A 109.5 . .
C41 C43 H43B 109.5 . .
H43A C43 H43B 109.5 . .
C41 C43 H43C 109.5 . .
H43A C43 H43C 109.5 . .
H43B C43 H43C 109.5 . .
C41 C42 H42A 109.5 . .
C41 C42 H42B 109.5 . .
H42A C42 H42B 109.5 . .
C41 C42 H42C 109.5 . .
H42A C42 H42C 109.5 . .
H42B C42 H42C 109.5 . .
O8 C20 O7 126.7(2) . .
O8 C20 C40 117.6(2) . .
O7 C20 C40 115.7(2) . .
O9 C1 O10 126.6(2) . .
O9 C1 C2 118.91(19) . .
O10 C1 C2 114.53(19) . .
N1 C2 C3 112.85(18) . .
N1 C2 C1 107.51(17) . .
C3 C2 C1 115.6(2) . .
N1 C2 H2 106.8 . .
C3 C2 H2 106.8 . .
C1 C2 H2 106.8 . .
C3 C4 H4A 109.5 . .
C3 C4 H4B 109.5 . .
H4A C4 H4B 109.5 . .
C3 C4 H4C 109.5 . .
H4A C4 H4C 109.5 . .
H4B C4 H4C 109.5 . .
C4 C3 C5 110.2(2) . .
C4 C3 C2 109.7(2) . .
C5 C3 C2 111.0(2) . .
C4 C3 H3 108.6 . .
C5 C3 H3 108.6 . .
C2 C3 H3 108.6 . .
C3 C5 H5A 109.5 . .
C3 C5 H5B 109.5 . .
H5A C5 H5B 109.5 . .
C3 C5 H5C 109.5 . .
H5A C5 H5C 109.5 . .
H5B C5 H5C 109.5 . .
O12 C6 N1 123.6(2) . .
O12 C6 C8 127.7(2) . .
N1 C6 C8 108.58(18) . .
O11 C7 N1 123.9(2) . .
O11 C7 C9 127.6(2) . .
N1 C7 C9 108.52(19) . .
C6 C8 C9 104.67(17) . .
C6 C8 C13 110.04(17) . .
C9 C8 C13 109.98(17) . .
C6 C8 H8 110.7 . .
C9 C8 H8 110.7 . .
C13 C8 H8 110.7 . .
C7 C9 C8 104.94(18) . .
C7 C9 C10 110.92(17) . .
C8 C9 C10 109.57(17) . .
C7 C9 H9 110.4 . .
C8 C9 H9 110.4 . .
C10 C9 H9 110.4 . .
C11 C10 C15 107.67(18) . .
C11 C10 C9 107.17(18) . .
C15 C10 C9 107.67(17) . .
C11 C10 H10 111.4 . .
C15 C10 H10 111.4 . .
C9 C10 H10 111.4 . .
C12 C11 C10 115.04(19) . .
C12 C11 H11 122.5 . .
C10 C11 H11 122.5 . .
C11 C12 C13 114.72(19) . .
C11 C12 H12 122.6 . .
C13 C12 H12 122.6 . .
C12 C13 C8 107.44(17) . .
C12 C13 C14 106.99(18) . .
C8 C13 C14 107.70(17) . .
C12 C13 H13 111.5 . .
C8 C13 H13 111.5 . .
C14 C13 H13 111.5 . .
C17 C14 C15 104.57(18) . .
C17 C14 C13 110.62(17) . .
C15 C14 C13 109.74(17) . .
C17 C14 H14 110.6 . .
C15 C14 H14 110.6 . .
C13 C14 H14 110.6 . .
C16 C15 C10 109.52(17) . .
C16 C15 C14 105.06(18) . .
C10 C15 C14 109.40(18) . .
C16 C15 H15 110.9 . .
C10 C15 H15 110.9 . .
C14 C15 H15 110.9 . .
O13 C16 N2 124.1(2) . .
O13 C16 C15 127.4(2) . .
N2 C16 C15 108.52(18) . .
O14 C17 N2 124.2(2) . .
O14 C17 C14 126.9(2) . .
N2 C17 C14 108.85(18) . .
N2 C18 C19 114.04(18) . .
N2 C18 C22 107.94(18) . .
C19 C18 C22 114.61(19) . .
N2 C18 H18 106.6 . .
C19 C18 H18 106.6 . .
C22 C18 H18 106.6 . .
O15 C22 O16 126.6(2) . .
O15 C22 C18 118.1(2) . .
O16 C22 C18 115.35(19) . .
C21 C19 C1A 109.5(2) . .
C21 C19 C18 109.3(2) . .
C1A C19 C18 111.2(2) . .
C21 C19 H19 108.9 . .
C1A C19 H19 108.9 . .
C18 C19 H19 108.9 . .
C19 C21 H21A 109.5 . .
C19 C21 H21B 109.5 . .
H21A C21 H21B 109.5 . .
C19 C21 H21C 109.5 . .
H21A C21 H21C 109.5 . .
H21B C21 H21C 109.5 . .
C19 C1A H1AA 109.5 . .
C19 C1A H1AB 109.5 . .
H1AA C1A H1AB 109.5 . .
C19 C1A H1AC 109.5 . .
H1AA C1A H1AC 109.5 . .
H1AB C1A H1AC 109.5 . .
N5 C46 C47 178.8(3) . .
C46 C47 H47A 109.5 . .
C46 C47 H47B 109.5 . .
H47A C47 H47B 109.5 . .
C46 C47 H47C 109.5 . .
H47A C47 H47C 109.5 . .
H47B C47 H47C 109.5 . .
N7 C49 C48 177.5(4) . .
C49 C48 H48A 109.5 . .
C49 C48 H48B 109.5 . .
H48A C48 H48B 109.5 . .
C49 C48 H48C 109.5 . .
H48A C48 H48C 109.5 . .
H48B C48 H48C 109.5 . .
N8 C45 C44 176.3(7) . .
C45 C44 H44A 109.5 . .
C45 C44 H44B 109.5 . .
H44A C44 H44B 109.5 . .
C45 C44 H44C 109.5 . .
H44A C44 H44C 109.5 . .
H44B C44 H44C 109.5 . .
N6 C51 C50 177.2(4) . .
C51 C50 H50A 109.5 . .
C51 C50 H50B 109.5 . .
H50A C50 H50B 109.5 . .
C51 C50 H50C 109.5 . .
H50A C50 H50C 109.5 . .
H50B C50 H50C 109.5 . .

loop_
_geom_bond_atom_site_label_1
_geom_bond_atom_site_label_2
_geom_bond_distance
_geom_bond_site_symmetry_2
Cu1 O1 1.9653(16) .
Cu1 O15 1.9702(15) 4_556
Cu1 O9 1.9693(15) .
Cu1 O8 1.9755(17) .
Cu1 N5 2.156(2) .
Cu1 Cu2 2.5743(4) .
Cu2 O2 1.9389(15) .
Cu2 O10 1.9396(14) .
Cu2 O16 1.9406(14) 4_556
Cu2 O7 1.9462(15) .
O1 C23 1.256(3) .
O2 C23 1.258(3) .
O3 C28 1.211(3) .
O4 C31 1.210(3) .
O5 C38 1.214(3) .
O6 C39 1.217(3) .
O7 C20 1.261(3) .
O8 C20 1.248(3) .
O9 C1 1.252(3) .
O10 C1 1.262(3) .
O11 C7 1.212(3) .
O12 C6 1.211(3) .
O13 C16 1.204(3) .
O14 C17 1.209(3) .
O15 C22 1.258(3) .
O15 Cu1 1.9702(15) 4_556
O16 C22 1.261(3) .
O16 Cu2 1.9406(14) 4_556
N1 C6 1.386(3) .
N1 C7 1.390(3) .
N1 C2 1.458(3) .
N2 C16 1.391(3) .
N2 C17 1.391(3) .
N2 C18 1.463(3) .
N3 C31 1.385(3) .
N3 C28 1.392(3) .
N3 C24 1.463(3) .
N4 C38 1.391(3) .
N4 C39 1.392(3) .
N4 C40 1.453(3) .
N5 C46 1.125(3) .
C23 C24 1.544(3) .
C35 C34 1.506(3) .
C35 C36 1.544(4) .
C35 C37 1.549(4) 4_556
C35 H35 1.0000 .
C34 C34 1.324(5) 4_556
C34 H34 0.9500 .
C24 C25 1.533(3) .
C24 H24 1.0000 .
C25 C27 1.512(4) .
C25 C26 1.529(3) .
C25 H25 1.0000 .
C26 H26A 0.9800 .
C26 H26B 0.9800 .
C26 H26C 0.9800 .
C27 H27A 0.9800 .
C27 H27B 0.9800 .
C27 H27C 0.9800 .
C31 C30 1.516(3) .
C28 C29 1.511(3) .
C29 C30 1.535(3) .
C29 C32 1.554(3) 4_556
C29 H29 1.0000 .
C30 C32 1.549(3) .
C30 H30 1.0000 .
C32 C33 1.503(3) .
C32 C29 1.554(3) 4_556
C32 H32 1.0000 .
C33 C33 1.326(4) 4_556
C33 H33 0.9500 .
C36 C39 1.502(4) .
C36 C37 1.543(3) .
C36 H36 1.0000 .
C37 C38 1.499(4) .
C37 C35 1.549(4) 4_556
C37 H37 1.0000 .
C40 C41 1.539(4) .
C40 C20 1.539(3) .
C40 H40 1.0000 .
C41 C43 1.502(5) .
C41 C42 1.535(5) .
C41 H41 1.0000 .
C43 H43A 0.9800 .
C43 H43B 0.9800 .
C43 H43C 0.9800 .
C42 H42A 0.9800 .
C42 H42B 0.9800 .
C42 H42C 0.9800 .
C1 C2 1.538(3) .
C2 C3 1.540(3) .
C2 H2 1.0000 .
C4 C3 1.531(4) .
C4 H4A 0.9800 .
C4 H4B 0.9800 .
C4 H4C 0.9800 .
C3 C5 1.527(4) .
C3 H3 1.0000 .
C5 H5A 0.9800 .
C5 H5B 0.9800 .
C5 H5C 0.9800 .
C6 C8 1.511(3) .
C7 C9 1.506(3) .
C8 C9 1.541(3) .
C8 C13 1.543(3) .
C8 H8 1.0000 .
C9 C10 1.545(3) .
C9 H9 1.0000 .
C10 C11 1.508(3) .
C10 C15 1.548(3) .
C10 H10 1.0000 .
C11 C12 1.317(3) .
C11 H11 0.9500 .
C12 C13 1.509(3) .
C12 H12 0.9500 .
C13 C14 1.551(3) .
C13 H13 1.0000 .
C14 C17 1.510(3) .
C14 C15 1.547(3) .
C14 H14 1.0000 .
C15 C16 1.510(3) .
C15 H15 1.0000 .
C18 C19 1.537(3) .
C18 C22 1.539(3) .
C18 H18 1.0000 .
C19 C21 1.533(4) .
C19 C1A 1.531(3) .
C19 H19 1.0000 .
C21 H21A 0.9800 .
C21 H21B 0.9800 .
C21 H21C 0.9800 .
C1A H1AA 0.9800 .
C1A H1AB 0.9800 .
C1A H1AC 0.9800 .
C46 C47 1.449(4) .
C47 H47A 0.9800 .
C47 H47B 0.9800 .
C47 H47C 0.9800 .
N7 C49 1.150(5) .
C49 C48 1.433(5) .
C48 H48A 0.9800 .
C48 H48B 0.9800 .
C48 H48C 0.9800 .
N8 C45 1.145(6) .
C45 C44 1.396(8) .
C44 H44A 0.9800 .
C44 H44B 0.9800 .
C44 H44C 0.9800 .
N6 C51 1.138(5) .
C51 C50 1.424(4) .
C50 H50A 0.9800 .
C50 H50B 0.9800 .
C50 H50C 0.9800 .

loop_
_geom_torsion_atom_site_label_1
_geom_torsion_atom_site_label_2
_geom_torsion_atom_site_label_3
_geom_torsion_atom_site_label_4
_geom_torsion
_geom_torsion_site_symmetry_1
_geom_torsion_site_symmetry_4
O1 Cu1 Cu2 O2 3.47(6) . .
O15 Cu1 Cu2 O2 93.77(6) 4_556 .
O9 Cu1 Cu2 O2 -85.91(7) . .
O8 Cu1 Cu2 O2 -175.29(7) . .
N5 Cu1 Cu2 O2 172.8(3) . .
O1 Cu1 Cu2 O10 93.69(6) . .
O15 Cu1 Cu2 O10 -176.01(7) 4_556 .
O9 Cu1 Cu2 O10 4.31(7) . .
O8 Cu1 Cu2 O10 -85.07(7) . .
N5 Cu1 Cu2 O10 -97.0(3) . .
O1 Cu1 Cu2 O16 -87.38(6) . 4_556
O15 Cu1 Cu2 O16 2.92(7) 4_556 4_556
O9 Cu1 Cu2 O16 -176.76(7) . 4_556
O8 Cu1 Cu2 O16 93.86(7) . 4_556
N5 Cu1 Cu2 O16 81.9(3) . 4_556
O1 Cu1 Cu2 O7 -177.26(6) . .
O15 Cu1 Cu2 O7 -86.96(7) 4_556 .
O9 Cu1 Cu2 O7 93.36(7) . .
O8 Cu1 Cu2 O7 3.98(6) . .
N5 Cu1 Cu2 O7 -7.9(3) . .
O15 Cu1 O1 C23 -86.30(16) 4_556 .
O9 Cu1 O1 C23 81.78(16) . .
O8 Cu1 O1 C23 1.6(3) . .
N5 Cu1 O1 C23 178.98(15) . .
Cu2 Cu1 O1 C23 -3.10(15) . .
O10 Cu2 O2 C23 -90.41(15) . .
O16 Cu2 O2 C23 82.21(15) 4_556 .
O7 Cu2 O2 C23 -14.3(9) . .
Cu1 Cu2 O2 C23 -5.00(14) . .
O2 Cu2 O7 C20 4.1(9) . .
O10 Cu2 O7 C20 80.24(16) . .
O16 Cu2 O7 C20 -92.44(16) 4_556 .
Cu1 Cu2 O7 C20 -5.18(15) . .
O1 Cu1 O8 C20 -8.9(4) . .
O15 Cu1 O8 C20 79.01(18) 4_556 .
O9 Cu1 O8 C20 -89.10(18) . .
N5 Cu1 O8 C20 173.64(18) . .
Cu2 Cu1 O8 C20 -4.12(17) . .
O1 Cu1 O9 C1 -89.85(17) . .
O15 Cu1 O9 C1 -6.6(4) 4_556 .
O8 Cu1 O9 C1 75.28(17) . .
N5 Cu1 O9 C1 164.15(17) . .
Cu2 Cu1 O9 C1 -5.08(16) . .
O2 Cu2 O10 C1 80.60(16) . .
O16 Cu2 O10 C1 -13.3(6) 4_556 .
O7 Cu2 O10 C1 -95.04(16) . .
Cu1 Cu2 O10 C1 -5.02(15) . .
O1 Cu1 N5 C46 177.8(5) . .
O15 Cu1 N5 C46 86.8(5) 4_556 .
O9 Cu1 N5 C46 -91.3(5) . .
O8 Cu1 N5 C46 -2.9(5) . .
Cu2 Cu1 N5 C46 8.8(7) . .
Cu1 O1 C23 O2 0.2(3) . .
Cu1 O1 C23 C24 -178.06(13) . .
Cu2 O2 C23 O1 4.4(3) . .
Cu2 O2 C23 C24 -177.26(12) . .
C36 C35 C34 C34 -58.1(3) . 4_556
C37 C35 C34 C34 57.4(3) 4_556 4_556
C31 N3 C24 C25 111.7(2) . .
C28 N3 C24 C25 -73.3(2) . .
C31 N3 C24 C23 -121.0(2) . .
C28 N3 C24 C23 54.0(2) . .
O1 C23 C24 N3 -136.40(18) . .
O2 C23 C24 N3 45.1(2) . .
O1 C23 C24 C25 -10.5(3) . .
O2 C23 C24 C25 170.99(18) . .
N3 C24 C25 C27 -41.6(3) . .
C23 C24 C25 C27 -164.7(2) . .
N3 C24 C25 C26 -163.36(19) . .
C23 C24 C25 C26 73.6(2) . .
C28 N3 C31 O4 -179.3(2) . .
C24 N3 C31 O4 -3.8(3) . .
C28 N3 C31 C30 -0.7(2) . .
C24 N3 C31 C30 174.81(18) . .
C31 N3 C28 O3 177.3(2) . .
C24 N3 C28 O3 1.8(3) . .
C31 N3 C28 C29 -1.7(2) . .
C24 N3 C28 C29 -177.14(18) . .
O3 C28 C29 C30 -175.7(2) . .
N3 C28 C29 C30 3.2(2) . .
O3 C28 C29 C32 -58.0(3) . 4_556
N3 C28 C29 C32 120.88(18) . 4_556
O4 C31 C30 C29 -178.8(2) . .
N3 C31 C30 C29 2.6(2) . .
O4 C31 C30 C32 62.9(3) . .
N3 C31 C30 C32 -115.73(19) . .
C28 C29 C30 C31 -3.4(2) . .
C32 C29 C30 C31 -121.23(18) 4_556 .
C28 C29 C30 C32 115.08(19) . .
C32 C29 C30 C32 -2.7(2) 4_556 .
C31 C30 C32 C33 62.8(2) . .
C29 C30 C32 C33 -52.4(2) . .
C31 C30 C32 C29 177.76(17) . 4_556
C29 C30 C32 C29 62.5(2) . 4_556
C30 C32 C33 C33 57.1(3) . 4_556
C29 C32 C33 C33 -57.7(3) 4_556 4_556
C34 C35 C36 C39 -58.7(2) . .
C37 C35 C36 C39 -174.47(18) 4_556 .
C34 C35 C36 C37 56.1(3) . .
C37 C35 C36 C37 -59.6(2) 4_556 .
C38 N4 C39 O6 179.4(2) . .
C40 N4 C39 O6 4.0(4) . .
C38 N4 C39 C36 1.3(3) . .
C40 N4 C39 C36 -174.1(2) . .
C37 C36 C39 O6 -177.2(2) . .
C35 C36 C39 O6 -59.2(3) . .
C37 C36 C39 N4 0.8(2) . .
C35 C36 C39 N4 118.81(19) . .
C39 C36 C37 C38 -2.4(2) . .
C35 C36 C37 C38 -120.6(2) . .
C39 C36 C37 C35 116.2(2) . 4_556
C35 C36 C37 C35 -2.0(3) . 4_556
C39 N4 C38 O5 177.9(2) . .
C40 N4 C38 O5 -6.7(4) . .
C39 N4 C38 C37 -2.9(3) . .
C40 N4 C38 C37 172.5(2) . .
C36 C37 C38 O5 -177.6(2) . .
C35 C37 C38 O5 64.4(3) 4_556 .
C36 C37 C38 N4 3.2(2) . .
C35 C37 C38 N4 -114.7(2) 4_556 .
C38 N4 C40 C41 112.8(3) . .
C39 N4 C40 C41 -72.3(3) . .
C38 N4 C40 C20 -118.6(2) . .
C39 N4 C40 C20 56.2(3) . .
N4 C40 C41 C43 -162.6(2) . .
C20 C40 C41 C43 71.7(3) . .
N4 C40 C41 C42 -40.5(4) . .
C20 C40 C41 C42 -166.3(3) . .
Cu1 O8 C20 O7 1.4(3) . .
Cu1 O8 C20 C40 -177.44(14) . .
Cu2 O7 C20 O8 3.9(3) . .
Cu2 O7 C20 C40 -177.32(14) . .
N4 C40 C20 O8 -134.4(2) . .
C41 C40 C20 O8 -5.7(3) . .
N4 C40 C20 O7 46.7(3) . .
C41 C40 C20 O7 175.4(2) . .
Cu1 O9 C1 O10 3.0(3) . .
Cu1 O9 C1 C2 -175.59(14) . .
Cu2 O10 C1 O9 2.8(3) . .
Cu2 O10 C1 C2 -178.59(13) . .
C6 N1 C2 C3 -72.8(3) . .
C7 N1 C2 C3 118.9(2) . .
C6 N1 C2 C1 55.8(2) . .
C7 N1 C2 C1 -112.5(2) . .
O9 C1 C2 N1 -135.9(2) . .
O10 C1 C2 N1 45.3(2) . .
O9 C1 C2 C3 -8.9(3) . .
O10 C1 C2 C3 172.33(19) . .
N1 C2 C3 C4 -161.9(2) . .
C1 C2 C3 C4 73.8(3) . .
N1 C2 C3 C5 -39.9(3) . .
C1 C2 C3 C5 -164.2(2) . .
C7 N1 C6 O12 170.45(19) . .
C2 N1 C6 O12 1.0(3) . .
C7 N1 C6 C8 -6.8(2) . .
C2 N1 C6 C8 -176.21(17) . .
C6 N1 C7 O11 -171.37(19) . .
C2 N1 C7 O11 -2.0(3) . .
C6 N1 C7 C9 7.3(2) . .
C2 N1 C7 C9 176.66(17) . .
O12 C6 C8 C9 -173.7(2) . .
N1 C6 C8 C9 3.4(2) . .
O12 C6 C8 C13 -55.5(3) . .
N1 C6 C8 C13 121.57(18) . .
O11 C7 C9 C8 174.0(2) . .
N1 C7 C9 C8 -4.6(2) . .
O11 C7 C9 C10 55.7(3) . .
N1 C7 C9 C10 -122.85(18) . .
C6 C8 C9 C7 0.7(2) . .
C13 C8 C9 C7 -117.47(18) . .
C6 C8 C9 C10 119.85(18) . .
C13 C8 C9 C10 1.7(2) . .
C7 C9 C10 C11 59.8(2) . .
C8 C9 C10 C11 -55.6(2) . .
C7 C9 C10 C15 175.40(17) . .
C8 C9 C10 C15 60.0(2) . .
C15 C10 C11 C12 -58.5(2) . .
C9 C10 C11 C12 57.1(2) . .
C10 C11 C12 C13 1.2(3) . .
C11 C12 C13 C8 -58.2(2) . .
C11 C12 C13 C14 57.2(2) . .
C6 C8 C13 C12 -61.4(2) . .
C9 C8 C13 C12 53.4(2) . .
C6 C8 C13 C14 -176.30(17) . .
C9 C8 C13 C14 -61.5(2) . .
C12 C13 C14 C17 58.7(2) . .
C8 C13 C14 C17 173.95(17) . .
C12 C13 C14 C15 -56.2(2) . .
C8 C13 C14 C15 59.1(2) . .
C11 C10 C15 C16 -61.5(2) . .
C9 C10 C15 C16 -176.80(17) . .
C11 C10 C15 C14 53.1(2) . .
C9 C10 C15 C14 -62.2(2) . .
C17 C14 C15 C16 1.0(2) . .
C13 C14 C15 C16 119.71(18) . .
C17 C14 C15 C10 -116.44(18) . .
C13 C14 C15 C10 2.2(2) . .
C17 N2 C16 O13 177.5(2) . .
C18 N2 C16 O13 4.9(3) . .
C17 N2 C16 C15 -0.2(2) . .
C18 N2 C16 C15 -172.83(18) . .
C10 C15 C16 O13 -60.8(3) . .
C14 C15 C16 O13 -178.2(2) . .
C10 C15 C16 N2 116.81(19) . .
C14 C15 C16 N2 -0.6(2) . .
C16 N2 C17 O14 -177.5(2) . .
C18 N2 C17 O14 -4.8(3) . .
C16 N2 C17 C14 0.9(2) . .
C18 N2 C17 C14 173.60(18) . .
C15 C14 C17 O14 177.1(2) . .
C13 C14 C17 O14 59.1(3) . .
C15 C14 C17 N2 -1.2(2) . .
C13 C14 C17 N2 -119.24(19) . .
C16 N2 C18 C19 -71.7(3) . .
C17 N2 C18 C19 116.4(2) . .
C16 N2 C18 C22 56.9(3) . .
C17 N2 C18 C22 -115.1(2) . .
Cu1 O15 C22 O16 -0.2(3) 4_556 .
Cu1 O15 C22 C18 -178.85(14) 4_556 .
Cu2 O16 C22 O15 4.0(3) 4_556 .
Cu2 O16 C22 C18 -177.29(14) 4_556 .
N2 C18 C22 O15 -136.2(2) . .
C19 C18 C22 O15 -8.0(3) . .
N2 C18 C22 O16 45.0(2) . .
C19 C18 C22 O16 173.23(19) . .
N2 C18 C19 C21 -159.1(2) . .
C22 C18 C19 C21 75.8(3) . .
N2 C18 C19 C1A -38.2(3) . .
C22 C18 C19 C1A -163.3(2) . .
Cu1 N5 C46 C47 94(19) . .
